data_4312197
loop_
_publ_author_name
'David V. Partyka'
'R. H. Holm'

_publ_section_title
;
 Oxygen/Sulfur Substitution Reactions of Tetraoxometalates Effected by
 Electrophilic Carbon and Silicon Reagents
;
_journal_name_full 'Inorganic Chemistry'
_journal_page_first 8609
_journal_page_last 8616
_journal_paper_doi 10.1021/ic040097g
_journal_volume 43
_journal_year 2004
_chemical_formula_sum 'C32 H39 N O3 S2 Si W'
_chemical_formula_weight 761.70
_chemical_name_systematic
;
 ?
;
_space_group_IT_number 2
_symmetry_cell_setting triclinic
_symmetry_space_group_name_Hall '-P 1'
_symmetry_space_group_name_H-M 'P -1'
_atom_sites_solution_hydrogens geom
_atom_sites_solution_primary direct
_atom_sites_solution_secondary difmap
_audit_creation_method SHELXL-97
_cell_angle_alpha 84.25(3)
_cell_angle_beta 88.57(3)
_cell_angle_gamma 65.48(3)
_cell_formula_units_Z 2
_cell_length_a 10.070(2)
_cell_length_b 12.035(2)
_cell_length_c 14.978(3)
_cell_measurement_temperature 293(2)
_cell_volume 1642.9(7)
_computing_cell_refinement 'Bruker XSCANS'
_computing_data_collection 'Bruker XSCANS'
_computing_data_reduction 'Bruker SHELXTL'
_computing_molecular_graphics 'Bruker SHELXTL'
_computing_publication_material 'Bruker SHELXTL'
_computing_structure_refinement 'SHELXL-97 (Sheldrick, 1997)'
_computing_structure_solution 'SHELXS-97 (Sheldrick, 1990)'
_diffrn_ambient_temperature 293(2)
_diffrn_measured_fraction_theta_full 0.981
_diffrn_measured_fraction_theta_max 0.981
_diffrn_measurement_device_type 'Bruker P4'
_diffrn_measurement_method '\w scans'
_diffrn_radiation_monochromator graphite
_diffrn_radiation_source 'fine-focus sealed tube'
_diffrn_radiation_type MoK\a
_diffrn_radiation_wavelength 0.71073
_diffrn_reflns_av_R_equivalents 0.0135
_diffrn_reflns_av_sigmaI/netI 0.0312
_diffrn_reflns_limit_h_max 13
_diffrn_reflns_limit_h_min -11
_diffrn_reflns_limit_k_max 16
_diffrn_reflns_limit_k_min -15
_diffrn_reflns_limit_l_max 14
_diffrn_reflns_limit_l_min -19
_diffrn_reflns_number 12005
_diffrn_reflns_theta_full 28.33
_diffrn_reflns_theta_max 28.33
_diffrn_reflns_theta_min 1.87
_exptl_absorpt_coefficient_mu 3.711
_exptl_absorpt_correction_type none
_exptl_crystal_density_diffrn 1.540
_exptl_crystal_density_method 'not measured'
_exptl_crystal_F_000 764
_refine_diff_density_max 1.537
_refine_diff_density_min -0.482
_refine_diff_density_rms 0.086
_refine_ls_extinction_method none
_refine_ls_goodness_of_fit_ref 1.042
_refine_ls_hydrogen_treatment mixed
_refine_ls_matrix_type full
_refine_ls_number_parameters 365
_refine_ls_number_reflns 8025
_refine_ls_number_restraints 0
_refine_ls_restrained_S_all 1.042
_refine_ls_R_factor_all 0.0290
_refine_ls_R_factor_gt 0.0245
_refine_ls_shift/su_max 0.004
_refine_ls_shift/su_mean 0.000
_refine_ls_structure_factor_coef Fsqd
_refine_ls_weighting_details 'calc w=1/[\s^2^(Fo^2^)+(0.0256P)^2^+0.8404P] where P=(Fo^2^+2Fc^2^)/3'
_refine_ls_weighting_scheme calc
_refine_ls_wR_factor_gt 0.0554
_refine_ls_wR_factor_ref 0.0574
_reflns_number_gt 7320
_reflns_number_total 8025
_reflns_threshold_expression >2sigma(I)
_cod_data_source_file ic040097g_5.cif
_cod_data_source_block tri1a
_cod_depositor_comments
;
The following automatic conversions were performed:
'_symmetry_cell_setting' value 'Triclinic' changed to 'triclinic'
according to '/home/saulius/struct/CIF-dictionaries/cif_core.dic'
dictionary named 'cif_core.dic' version 2.4.1 from 2010-06-29.

Automatic conversion script
Id: cif_fix_enum 1527 2010-12-29 10:47:43Z saulius 
;
_cod_original_cell_volume 1643.0(6)
_cod_database_code 4312197

loop_
_symmetry_equiv_pos_as_xyz
'x, y, z'
'-x, -y, -z'

loop_
_atom_site_label
_atom_site_type_symbol
_atom_site_fract_x
_atom_site_fract_y
_atom_site_fract_z
_atom_site_U_iso_or_equiv
_atom_site_adp_type
_atom_site_occupancy
_atom_site_symmetry_multiplicity
_atom_site_calc_flag
_atom_site_refinement_flags
_atom_site_disorder_assembly
_atom_site_disorder_group
W1 W 0.742635(11) 0.544510(9) 0.693797(7) 0.02736(4) Uani 1 1 d . . .
S1 S 0.60914(8) 0.51869(7) 0.82931(5) 0.03632(15) Uani 1 1 d . . .
Si1 Si 0.97104(8) 0.24718(7) 0.75888(5) 0.02704(14) Uani 1 1 d . . .
S2 S 0.64764(10) 0.75189(7) 0.73727(6) 0.04619(19) Uani 1 1 d . . .
O3 O 0.8307(2) 0.37092(17) 0.71998(14) 0.0353(4) Uani 1 1 d . . .
O2 O 0.8958(2) 0.5691(2) 0.66252(17) 0.0444(5) Uani 1 1 d . . .
O1 O 0.6416(2) 0.5650(2) 0.59757(14) 0.0391(5) Uani 1 1 d . . .
C19 C 1.1038(3) 0.1940(3) 0.66605(19) 0.0310(5) Uani 1 1 d . . .
C7 C 1.0725(3) 0.2778(3) 0.84908(19) 0.0333(6) Uani 1 1 d . . .
C1 C 0.5080(3) 0.6647(3) 0.86558(19) 0.0350(6) Uani 1 1 d . . .
N1 N 0.1892(2) 0.6878(2) 0.63204(18) 0.0365(5) Uani 1 1 d . . .
C13 C 0.8967(3) 0.1335(2) 0.80041(18) 0.0301(5) Uani 1 1 d . . .
C24 C 1.1160(3) 0.2799(3) 0.6001(2) 0.0357(6) Uani 1 1 d . . .
H24 H 1.0483 0.3612 0.5979 0.043 Uiso 1 1 calc R . .
C6 C 0.5228(3) 0.7671(3) 0.8242(2) 0.0374(6) Uani 1 1 d . . .
C18 C 0.7595(3) 0.1477(3) 0.7715(2) 0.0389(6) Uani 1 1 d . . .
H18 H 0.7039 0.2158 0.7326 0.047 Uiso 1 1 calc R . .
C31 C 0.2189(3) 0.5589(3) 0.6090(2) 0.0422(7) Uani 1 1 d . . .
H31A H 0.1470 0.5344 0.6383 0.051 Uiso 1 1 calc R . .
H31B H 0.2053 0.5620 0.5447 0.051 Uiso 1 1 calc R . .
C29 C 0.0311(3) 0.7674(3) 0.6058(2) 0.0412(7) Uani 1 1 d . . .
H29A H 0.0182 0.7632 0.5425 0.049 Uiso 1 1 calc R . .
H29B H -0.0295 0.7329 0.6387 0.049 Uiso 1 1 calc R . .
C14 C 0.9745(3) 0.0311(3) 0.8601(2) 0.0378(6) Uani 1 1 d . . .
H14 H 1.0657 0.0198 0.8813 0.045 Uiso 1 1 calc R . .
C2 C 0.4159(3) 0.6782(3) 0.9396(2) 0.0450(7) Uani 1 1 d . . .
H2 H 0.4036 0.6105 0.9673 0.054 Uiso 1 1 calc R . .
C20 C 1.2073(4) 0.0729(3) 0.6672(2) 0.0460(8) Uani 1 1 d . . .
H20 H 1.2013 0.0138 0.7101 0.055 Uiso 1 1 calc R . .
C16 C 0.7854(4) -0.0393(3) 0.8580(2) 0.0492(8) Uani 1 1 d . . .
H16 H 0.7491 -0.0972 0.8765 0.059 Uiso 1 1 calc R . .
C25 C 0.2151(4) 0.6882(3) 0.7309(2) 0.0505(9) Uani 1 1 d . . .
H25A H 0.3181 0.6400 0.7445 0.061 Uiso 1 1 calc R . .
H25B H 0.1924 0.7718 0.7430 0.061 Uiso 1 1 calc R . .
C23 C 1.2268(4) 0.2467(3) 0.5379(2) 0.0443(7) Uani 1 1 d . . .
H23 H 1.2329 0.3053 0.4946 0.053 Uiso 1 1 calc R . .
C17 C 0.7045(4) 0.0618(3) 0.7997(3) 0.0499(8) Uani 1 1 d . . .
H17 H 0.6132 0.0724 0.7792 0.060 Uiso 1 1 calc R . .
C15 C 0.9195(4) -0.0538(3) 0.8885(2) 0.0460(8) Uani 1 1 d . . .
H15 H 0.9736 -0.1212 0.9285 0.055 Uiso 1 1 calc R . .
C12 C 1.0056(4) 0.3225(3) 0.9277(2) 0.0472(8) Uani 1 1 d . . .
H12 H 0.9085 0.3360 0.9365 0.057 Uiso 1 1 calc R . .
C27 C 0.2899(4) 0.7359(3) 0.5813(3) 0.0497(8) Uani 1 1 d . . .
H27A H 0.2703 0.8162 0.5999 0.060 Uiso 1 1 calc R . .
H27B H 0.3898 0.6820 0.5993 0.060 Uiso 1 1 calc R . .
C5 C 0.4479(3) 0.8813(3) 0.8573(2) 0.0462(8) Uani 1 1 d . . .
H5 H 0.4576 0.9501 0.8295 0.055 Uiso 1 1 calc R . .
C30 C -0.0236(4) 0.9007(3) 0.6225(3) 0.0517(8) Uani 1 1 d . . .
H30A H -0.0155 0.9066 0.6854 0.078 Uiso 1 1 calc R . .
H30B H -0.1239 0.9434 0.6032 0.078 Uiso 1 1 calc R . .
H30C H 0.0340 0.9368 0.5894 0.078 Uiso 1 1 calc R . .
C3 C 0.3433(4) 0.7918(4) 0.9715(3) 0.0543(9) Uani 1 1 d . . .
H3 H 0.2830 0.8000 1.0207 0.065 Uiso 1 1 calc R . .
C4 C 0.3600(4) 0.8925(4) 0.9307(3) 0.0521(9) Uani 1 1 d . . .
H4 H 0.3118 0.9684 0.9528 0.063 Uiso 1 1 calc R . .
C22 C 1.3275(4) 0.1267(4) 0.5408(3) 0.0561(9) Uani 1 1 d . . .
H22 H 1.4015 0.1041 0.4990 0.067 Uiso 1 1 calc R . .
C8 C 1.2183(4) 0.2583(4) 0.8390(3) 0.0586(10) Uani 1 1 d . . .
H8 H 1.2660 0.2285 0.7869 0.070 Uiso 1 1 calc R . .
C21 C 1.3194(4) 0.0390(3) 0.6057(3) 0.0596(10) Uani 1 1 d . . .
H21 H 1.3884 -0.0419 0.6079 0.072 Uiso 1 1 calc R . .
C32 C 0.3693(4) 0.4617(3) 0.6354(3) 0.0579(10) Uani 1 1 d . . .
H32A H 0.4418 0.4861 0.6085 0.087 Uiso 1 1 calc R . .
H32B H 0.3807 0.3852 0.6148 0.087 Uiso 1 1 calc R . .
H32C H 0.3809 0.4519 0.6995 0.087 Uiso 1 1 calc R . .
C11 C 1.0812(6) 0.3473(4) 0.9938(2) 0.0637(11) Uani 1 1 d . . .
H11 H 1.0343 0.3777 1.0460 0.076 Uiso 1 1 calc R . .
C26 C 0.1286(5) 0.6390(4) 0.7934(3) 0.0672(11) Uani 1 1 d . . .
H26A H 0.0262 0.6873 0.7820 0.101 Uiso 1 1 calc R . .
H26B H 0.1521 0.6430 0.8544 0.101 Uiso 1 1 calc R . .
H26C H 0.1523 0.5552 0.7837 0.101 Uiso 1 1 calc R . .
C10 C 1.2235(6) 0.3273(4) 0.9823(3) 0.0704(13) Uani 1 1 d . . .
H10 H 1.2735 0.3439 1.0268 0.085 Uiso 1 1 calc R . .
C28 C 0.2790(5) 0.7473(4) 0.4802(3) 0.0666(11) Uani 1 1 d . . .
H28A H 0.3021 0.6681 0.4604 0.100 Uiso 1 1 calc R . .
H28B H 0.3463 0.7790 0.4550 0.100 Uiso 1 1 calc R . .
H28C H 0.1814 0.8022 0.4610 0.100 Uiso 1 1 calc R . .
C9 C 1.2940(5) 0.2826(5) 0.9053(3) 0.0767(14) Uani 1 1 d . . .
H9 H 1.3914 0.2687 0.8977 0.092 Uiso 1 1 calc R . .

loop_
_atom_site_aniso_label
_atom_site_aniso_U_11
_atom_site_aniso_U_22
_atom_site_aniso_U_33
_atom_site_aniso_U_23
_atom_site_aniso_U_13
_atom_site_aniso_U_12
W1 0.02105(5) 0.02814(6) 0.03180(6) 0.00147(4) 0.00040(4) -0.01008(4)
S1 0.0386(4) 0.0347(3) 0.0335(4) 0.0025(3) 0.0053(3) -0.0146(3)
Si1 0.0277(3) 0.0264(3) 0.0277(4) -0.0025(3) 0.0019(3) -0.0120(3)
S2 0.0520(5) 0.0323(4) 0.0566(5) -0.0073(3) 0.0176(4) -0.0200(3)
O3 0.0326(10) 0.0288(10) 0.0418(11) 0.0004(8) -0.0004(9) -0.0107(8)
O2 0.0288(10) 0.0409(12) 0.0654(15) -0.0045(11) 0.0103(10) -0.0168(9)
O1 0.0320(10) 0.0512(13) 0.0305(10) -0.0006(9) -0.0030(8) -0.0143(9)
C19 0.0312(13) 0.0361(14) 0.0301(13) -0.0073(11) 0.0039(11) -0.0177(11)
C7 0.0382(15) 0.0293(13) 0.0336(14) 0.0007(11) -0.0073(12) -0.0155(11)
C1 0.0284(13) 0.0419(16) 0.0319(14) -0.0033(12) -0.0015(11) -0.0118(12)
N1 0.0245(11) 0.0417(13) 0.0450(14) -0.0182(11) 0.0027(10) -0.0124(10)
C13 0.0308(13) 0.0285(13) 0.0303(13) -0.0068(10) 0.0065(11) -0.0112(11)
C24 0.0357(15) 0.0388(15) 0.0330(15) -0.0027(12) 0.0013(12) -0.0160(12)
C6 0.0285(14) 0.0385(15) 0.0423(16) -0.0070(13) -0.0019(12) -0.0104(12)
C18 0.0354(15) 0.0388(15) 0.0436(17) -0.0002(13) 0.0004(13) -0.0174(13)
C31 0.0338(15) 0.0432(17) 0.056(2) -0.0232(15) 0.0058(14) -0.0181(13)
C29 0.0235(13) 0.0513(18) 0.0480(18) -0.0136(14) -0.0003(12) -0.0129(13)
C14 0.0407(16) 0.0344(14) 0.0380(15) -0.0013(12) 0.0021(13) -0.0158(12)
C2 0.0390(16) 0.060(2) 0.0357(16) -0.0040(14) 0.0047(13) -0.0205(15)
C20 0.0457(17) 0.0371(16) 0.055(2) -0.0055(14) 0.0170(15) -0.0175(14)
C16 0.064(2) 0.0443(18) 0.053(2) -0.0081(15) 0.0169(17) -0.0362(17)
C25 0.0447(18) 0.052(2) 0.049(2) -0.0177(16) -0.0117(15) -0.0110(15)
C23 0.0493(18) 0.055(2) 0.0345(16) -0.0021(14) 0.0085(14) -0.0288(16)
C17 0.0429(18) 0.054(2) 0.064(2) -0.0065(17) 0.0052(16) -0.0307(16)
C15 0.059(2) 0.0336(15) 0.0445(18) 0.0016(13) 0.0063(16) -0.0201(15)
C12 0.064(2) 0.055(2) 0.0360(16) -0.0045(14) 0.0021(15) -0.0377(18)
C27 0.0351(16) 0.0450(18) 0.075(3) -0.0196(17) 0.0110(16) -0.0206(14)
C5 0.0364(16) 0.0427(17) 0.056(2) -0.0117(15) 0.0008(15) -0.0110(14)
C30 0.0375(17) 0.0448(18) 0.064(2) -0.0112(16) -0.0005(16) -0.0072(14)
C3 0.0351(17) 0.073(3) 0.0448(19) -0.0144(18) 0.0078(14) -0.0112(17)
C4 0.0355(17) 0.057(2) 0.057(2) -0.0219(18) 0.0023(15) -0.0086(15)
C22 0.051(2) 0.065(2) 0.059(2) -0.0212(19) 0.0289(18) -0.0287(18)
C8 0.0432(19) 0.073(3) 0.061(2) -0.020(2) -0.0080(17) -0.0219(18)
C21 0.051(2) 0.0413(18) 0.081(3) -0.0138(18) 0.029(2) -0.0133(16)
C32 0.0380(17) 0.0406(18) 0.097(3) -0.027(2) 0.0069(19) -0.0142(15)
C11 0.107(4) 0.072(3) 0.0316(17) -0.0035(17) -0.007(2) -0.056(3)
C26 0.081(3) 0.070(3) 0.044(2) -0.0113(19) 0.005(2) -0.024(2)
C10 0.098(3) 0.072(3) 0.055(2) 0.011(2) -0.042(2) -0.050(3)
C28 0.063(2) 0.065(3) 0.073(3) -0.016(2) 0.030(2) -0.027(2)
C9 0.056(2) 0.094(4) 0.085(3) -0.015(3) -0.027(2) -0.032(2)

loop_
_atom_type_symbol
_atom_type_description
_atom_type_scat_dispersion_real
_atom_type_scat_dispersion_imag
_atom_type_scat_source
C C 0.0033 0.0016 'International Tables Vol C Tables 4.2.6.8 and 6.1.1.4'
H H 0.0000 0.0000 'International Tables Vol C Tables 4.2.6.8 and 6.1.1.4'
N N 0.0061 0.0033 'International Tables Vol C Tables 4.2.6.8 and 6.1.1.4'
O O 0.0106 0.0060 'International Tables Vol C Tables 4.2.6.8 and 6.1.1.4'
Si Si 0.0817 0.0704 'International Tables Vol C Tables 4.2.6.8 and 6.1.1.4'
S S 0.1246 0.1234 'International Tables Vol C Tables 4.2.6.8 and 6.1.1.4'
W W -0.8490 6.8722 'International Tables Vol C Tables 4.2.6.8 and 6.1.1.4'

loop_
_geom_angle_atom_site_label_1
_geom_angle_atom_site_label_2
_geom_angle_atom_site_label_3
_geom_angle
_geom_angle_site_symmetry_1
_geom_angle_site_symmetry_3
_geom_angle_publ_flag
O1 W1 O2 107.28(11) . . ?
O1 W1 O3 103.06(10) . . ?
O2 W1 O3 99.58(10) . . ?
O1 W1 S2 101.42(8) . . ?
O2 W1 S2 84.85(8) . . ?
O3 W1 S2 152.49(7) . . ?
O1 W1 S1 111.33(7) . . ?
O2 W1 S1 140.67(9) . . ?
O3 W1 S1 78.97(7) . . ?
S2 W1 S1 80.60(4) . . ?
C1 S1 W1 108.04(11) . . ?
O3 Si1 C13 106.00(12) . . ?
O3 Si1 C7 112.12(12) . . ?
C13 Si1 C7 111.84(13) . . ?
O3 Si1 C19 108.48(13) . . ?
C13 Si1 C19 112.79(12) . . ?
C7 Si1 C19 105.67(13) . . ?
C6 S2 W1 109.44(11) . . ?
Si1 O3 W1 148.93(13) . . ?
C20 C19 C24 117.6(3) . . ?
C20 C19 Si1 122.0(2) . . ?
C24 C19 Si1 119.8(2) . . ?
C12 C7 C8 117.4(3) . . ?
C12 C7 Si1 121.5(2) . . ?
C8 C7 Si1 121.1(2) . . ?
C6 C1 C2 119.0(3) . . ?
C6 C1 S1 120.6(2) . . ?
C2 C1 S1 120.4(3) . . ?
C25 N1 C29 110.7(2) . . ?
C25 N1 C27 107.1(2) . . ?
C29 N1 C27 110.8(3) . . ?
C25 N1 C31 111.1(3) . . ?
C29 N1 C31 106.2(2) . . ?
C27 N1 C31 111.0(2) . . ?
C18 C13 C14 117.2(3) . . ?
C18 C13 Si1 120.5(2) . . ?
C14 C13 Si1 122.3(2) . . ?
C23 C24 C19 121.6(3) . . ?
C1 C6 C5 119.7(3) . . ?
C1 C6 S2 120.3(2) . . ?
C5 C6 S2 119.7(3) . . ?
C17 C18 C13 121.1(3) . . ?
C32 C31 N1 115.1(2) . . ?
C30 C29 N1 115.7(3) . . ?
C15 C14 C13 121.7(3) . . ?
C3 C2 C1 120.4(3) . . ?
C21 C20 C19 121.3(3) . . ?
C15 C16 C17 119.7(3) . . ?
C26 C25 N1 115.4(3) . . ?
C22 C23 C24 119.5(3) . . ?
C16 C17 C18 120.1(3) . . ?
C16 C15 C14 120.2(3) . . ?
C7 C12 C11 121.1(4) . . ?
C28 C27 N1 116.3(3) . . ?
C4 C5 C6 120.5(3) . . ?
C4 C3 C2 120.2(3) . . ?
C3 C4 C5 120.2(3) . . ?
C23 C22 C21 120.5(3) . . ?
C9 C8 C7 121.4(4) . . ?
C22 C21 C20 119.5(3) . . ?
C10 C11 C12 120.3(4) . . ?
C11 C10 C9 120.4(4) . . ?
C10 C9 C8 119.4(4) . . ?

loop_
_geom_bond_atom_site_label_1
_geom_bond_atom_site_label_2
_geom_bond_distance
_geom_bond_site_symmetry_2
_geom_bond_publ_flag
W1 O1 1.723(2) . ?
W1 O2 1.733(2) . ?
W1 O3 1.903(2) . ?
W1 S2 2.4251(11) . ?
W1 S1 2.4714(10) . ?
S1 C1 1.760(3) . ?
Si1 O3 1.636(2) . ?
Si1 C13 1.865(3) . ?
Si1 C7 1.867(3) . ?
Si1 C19 1.872(3) . ?
S2 C6 1.756(3) . ?
C19 C20 1.395(4) . ?
C19 C24 1.397(4) . ?
C7 C12 1.385(4) . ?
C7 C8 1.394(5) . ?
C1 C6 1.386(4) . ?
C1 C2 1.406(4) . ?
N1 C25 1.511(4) . ?
N1 C29 1.515(4) . ?
N1 C27 1.518(4) . ?
N1 C31 1.527(4) . ?
C13 C18 1.395(4) . ?
C13 C14 1.394(4) . ?
C24 C23 1.388(4) . ?
C6 C5 1.401(4) . ?
C18 C17 1.389(4) . ?
C31 C32 1.512(5) . ?
C29 C30 1.510(4) . ?
C14 C15 1.379(4) . ?
C2 C3 1.384(5) . ?
C20 C21 1.390(5) . ?
C16 C15 1.372(5) . ?
C16 C17 1.381(5) . ?
C25 C26 1.504(6) . ?
C23 C22 1.375(5) . ?
C12 C11 1.390(5) . ?
C27 C28 1.510(6) . ?
C5 C4 1.376(5) . ?
C3 C4 1.373(6) . ?
C22 C21 1.388(5) . ?
C8 C9 1.390(5) . ?
C11 C10 1.361(6) . ?
C10 C9 1.374(7) . ?
